data_4343950
loop_
_publ_author_name
'Seredyuk, Maksym'
'Pi\~neiro-L\'opez, Luc\'ia'
'Mu\~noz, M Carmen'
'Mart\'inez-Casado, Francisco J'
'Moln\'ar, G\'abor'
'Rodriguez-Velamaz\'an, Jos\'e Alberto'
'Bousseksou, Azzedine'
'Real, Jos\'e Antonio'

_publ_section_title
;
 Homoleptic Iron(II) Complexes with the Ionogenic Ligand
 6,6'-Bis(1H-tetrazol-5-yl)-2,2'-bipyridine: Spin Crossover Behavior in a
 Singular 2D Spin Crossover Coordination Polymer.
;
_journal_issue 15
_journal_name_full 'Inorganic chemistry'
_journal_page_first 7424
_journal_page_last 7432
_journal_paper_doi 10.1021/acs.inorgchem.5b01001
_journal_volume 54
_journal_year 2015
_chemical_formula_sum 'C33 H35 Fe N21 O3'
_chemical_formula_weight 829.67
_chemical_name_systematic
;
 ?
;
_space_group_IT_number 14
_symmetry_cell_setting monoclinic
_symmetry_space_group_name_Hall '-P 2ybc'
_symmetry_space_group_name_H-M 'P 1 21/c 1'
_atom_sites_solution_hydrogens geom
_atom_sites_solution_primary direct
_atom_sites_solution_secondary difmap
_audit_creation_method SHELXL-97
_cell_angle_alpha 90.00
_cell_angle_beta 116.250(3)
_cell_angle_gamma 90.00
_cell_formula_units_Z 4
_cell_length_a 17.3066(5)
_cell_length_b 11.3516(3)
_cell_length_c 21.8806(12)
_cell_measurement_reflns_used 100
_cell_measurement_temperature 120(1)
_cell_measurement_theta_max 20
_cell_measurement_theta_min 12
_cell_volume 3855.3(3)
_computing_cell_refinement 'HKL DENZO'
_computing_data_collection COLLECT
_computing_data_reduction 'HKL DENZO and SCALEPACK'
_computing_structure_refinement 'SHELXL-97 (Sheldrick, 2008)'
_computing_structure_solution SHELXS-97
_diffrn_ambient_temperature 120(1)
_diffrn_measured_fraction_theta_full 0.998
_diffrn_measured_fraction_theta_max 0.877
_diffrn_radiation_monochromator graphite
_diffrn_radiation_source 'fine-focus sealed tube'
_diffrn_radiation_type MoK\a
_diffrn_radiation_wavelength 0.71069
_diffrn_reflns_av_R_equivalents 0.0473
_diffrn_reflns_av_sigmaI/netI 0.0685
_diffrn_reflns_limit_h_max 12
_diffrn_reflns_limit_h_min -23
_diffrn_reflns_limit_k_max 14
_diffrn_reflns_limit_k_min -15
_diffrn_reflns_limit_l_max 30
_diffrn_reflns_limit_l_min -30
_diffrn_reflns_number 21854
_diffrn_reflns_theta_full 25.00
_diffrn_reflns_theta_max 30.03
_diffrn_reflns_theta_min 2.91
_exptl_absorpt_coefficient_mu 0.457
_exptl_absorpt_correction_T_max 0.9820
_exptl_absorpt_correction_T_min 0.9558
_exptl_absorpt_correction_type empirical
_exptl_absorpt_process_details 'Empirical absorption correction:XABS2'
_exptl_crystal_colour red
_exptl_crystal_density_diffrn 1.429
_exptl_crystal_density_method 'not measured'
_exptl_crystal_description prismatic
_exptl_crystal_F_000 1720
_exptl_crystal_size_max 0.10
_exptl_crystal_size_mid 0.10
_exptl_crystal_size_min 0.04
_refine_diff_density_max 1.456
_refine_diff_density_min -0.818
_refine_diff_density_rms 0.093
_refine_ls_extinction_method none
_refine_ls_goodness_of_fit_ref 0.961
_refine_ls_hydrogen_treatment mixed
_refine_ls_matrix_type full
_refine_ls_number_parameters 523
_refine_ls_number_reflns 9892
_refine_ls_number_restraints 0
_refine_ls_restrained_S_all 0.961
_refine_ls_R_factor_all 0.0916
_refine_ls_R_factor_gt 0.0661
_refine_ls_shift/su_max 0.016
_refine_ls_shift/su_mean 0.008
_refine_ls_structure_factor_coef Fsqd
_refine_ls_weighting_details 'calc w=1/[\s^2^(Fo^2^)+(0.1129P)^2^+5.6335P] where P=(Fo^2^+2Fc^2^)/3'
_refine_ls_weighting_scheme calc
_refine_ls_wR_factor_gt 0.1809
_refine_ls_wR_factor_ref 0.2089
_reflns_number_gt 7166
_reflns_number_total 9892
_reflns_threshold_expression >2sigma(I)
_cod_data_source_file ic5b01001_si_003.cif
_cod_data_source_block shelxl
_cod_depositor_comments 'Adding full bibliography for 4343950--4343952.cif.'
_cod_original_sg_symbol_H-M P21/c
_cod_database_code 4343950

loop_
_symmetry_equiv_pos_as_xyz
'x, y, z'
'-x, y+1/2, -z+1/2'
'-x, -y, -z'
'x, -y-1/2, z-1/2'

loop_
_atom_site_label
_atom_site_type_symbol
_atom_site_fract_x
_atom_site_fract_y
_atom_site_fract_z
_atom_site_U_iso_or_equiv
_atom_site_adp_type
_atom_site_occupancy
_atom_site_symmetry_multiplicity
_atom_site_calc_flag
_atom_site_refinement_flags
Fe Fe 0.26301(3) -0.22267(4) 0.00441(2) 0.01854(13) Uani 1 1 d .
N1 N 0.25807(16) -0.0238(2) -0.00106(12) 0.0213(5) Uani 1 1 d .
N2 N 0.35037(16) -0.1526(2) -0.04737(12) 0.0187(5) Uani 1 1 d .
N3 N 0.33442(16) -0.3755(2) -0.02848(12) 0.0196(5) Uani 1 1 d .
N4 N 0.23063(17) -0.4080(2) 0.03017(13) 0.0237(5) Uani 1 1 d .
N5 N 0.22067(18) 0.0623(2) 0.01821(14) 0.0273(6) Uani 1 1 d .
N6 N 0.2463(2) 0.1647(2) 0.00416(15) 0.0311(6) Uani 1 1 d .
N7 N 0.3006(2) 0.1472(2) -0.02385(15) 0.0304(6) Uani 1 1 d .
N8 N 0.17857(19) -0.4497(2) 0.05719(15) 0.0293(6) Uani 1 1 d .
N9 N 0.1776(2) -0.5645(2) 0.05517(15) 0.0312(6) Uani 1 1 d .
N10 N 0.22901(18) -0.5986(2) 0.02671(14) 0.0256(5) Uani 1 1 d .
N11 N 0.39352(16) -0.2164(2) 0.09366(12) 0.0209(5) Uani 1 1 d .
N12 N 0.24973(17) -0.1776(2) 0.10582(13) 0.0226(5) Uani 1 1 d .
N13 N 0.11876(16) -0.1973(2) -0.01176(13) 0.0211(5) Uani 1 1 d .
N14 N 0.17071(17) -0.2565(2) -0.10459(13) 0.0232(5) Uani 1 1 d .
N15 N 0.47524(17) -0.2333(2) 0.10320(13) 0.0245(5) Uani 1 1 d .
N16 N 0.52723(18) -0.2214(2) 0.16874(14) 0.0278(6) Uani 1 1 d .
N17 N 0.48094(18) -0.1963(3) 0.20334(14) 0.0296(6) Uani 1 1 d .
N18 N 0.17780(18) -0.3011(3) -0.15924(13) 0.0296(6) Uani 1 1 d .
N19 N 0.0999(2) -0.3233(3) -0.20736(15) 0.0409(8) Uani 1 1 d .
N20 N 0.03975(19) -0.2942(3) -0.18595(15) 0.0372(7) Uani 1 1 d .
N21 N 0.1112(3) 0.0413(4) -0.26343(16) 0.0498(9) Uani 1 1 d .
C1 C 0.3065(2) 0.0309(3) -0.02624(15) 0.0218(6) Uani 1 1 d .
C2 C 0.35749(19) -0.0359(3) -0.05217(15) 0.0206(6) Uani 1 1 d .
C3 C 0.4096(2) 0.0151(3) -0.07829(17) 0.0271(6) Uani 1 1 d .
H3 H 0.4126 0.0965 -0.0816 0.033 Uiso 1 1 calc R
C4 C 0.4569(2) -0.0590(3) -0.09930(18) 0.0304(7) Uani 1 1 d .
H4 H 0.4924 -0.0279 -0.1171 0.036 Uiso 1 1 calc R
C5 C 0.4507(2) -0.1808(3) -0.09352(17) 0.0268(6) Uani 1 1 d .
H5 H 0.4826 -0.2320 -0.1066 0.032 Uiso 1 1 calc R
C6 C 0.39601(18) -0.2238(2) -0.06782(14) 0.0189(5) Uani 1 1 d .
C7 C 0.38387(19) -0.3509(3) -0.05935(14) 0.0197(5) Uani 1 1 d .
C8 C 0.4204(2) -0.4398(3) -0.08278(15) 0.0237(6) Uani 1 1 d .
H8 H 0.4542 -0.4210 -0.1046 0.028 Uiso 1 1 calc R
C9 C 0.4048(2) -0.5571(3) -0.07272(17) 0.0293(7) Uani 1 1 d .
H9 H 0.4288 -0.6175 -0.0874 0.035 Uiso 1 1 calc R
C10 C 0.3536(2) -0.5830(3) -0.04073(17) 0.0282(7) Uani 1 1 d .
H10 H 0.3427 -0.6604 -0.0330 0.034 Uiso 1 1 calc R
C11 C 0.3189(2) -0.4889(3) -0.02049(15) 0.0214(6) Uani 1 1 d .
C12 C 0.2610(2) -0.5015(3) 0.01169(15) 0.0227(6) Uani 1 1 d .
C13 C 0.3996(2) -0.1940(3) 0.15577(15) 0.0242(6) Uani 1 1 d .
C14 C 0.3219(2) -0.1704(3) 0.16425(15) 0.0260(6) Uani 1 1 d .
C15 C 0.3216(3) -0.1427(4) 0.22612(18) 0.0369(8) Uani 1 1 d .
H15 H 0.3727 -0.1394 0.2661 0.044 Uiso 1 1 calc R
C16 C 0.2435(3) -0.1203(4) 0.22642(18) 0.0408(9) Uani 1 1 d .
H16 H 0.2411 -0.1020 0.2670 0.049 Uiso 1 1 calc R
C17 C 0.1686(2) -0.1253(3) 0.16594(18) 0.0351(8) Uani 1 1 d .
H17 H 0.1156 -0.1092 0.1653 0.042 Uiso 1 1 calc R
C18 C 0.1738(2) -0.1547(3) 0.10623(16) 0.0247(6) Uani 1 1 d .
C19 C 0.0985(2) -0.1653(3) 0.03844(16) 0.0238(6) Uani 1 1 d .
C20 C 0.0140(2) -0.1466(3) 0.02667(18) 0.0308(7) Uani 1 1 d .
H20 H 0.0013 -0.1254 0.0623 0.037 Uiso 1 1 calc R
C21 C -0.0515(2) -0.1599(3) -0.03886(19) 0.0337(7) Uani 1 1 d .
H21 H -0.1085 -0.1461 -0.0478 0.040 Uiso 1 1 calc R
C22 C -0.0311(2) -0.1940(3) -0.09070(18) 0.0311(7) Uani 1 1 d .
H22 H -0.0739 -0.2042 -0.1350 0.037 Uiso 1 1 calc R
C23 C 0.0545(2) -0.2126(3) -0.07483(16) 0.0237(6) Uani 1 1 d .
C24 C 0.0861(2) -0.2533(3) -0.12288(16) 0.0257(6) Uani 1 1 d .
C25 C 0.1819(4) 0.0501(6) -0.2835(3) 0.0790(18) Uani 1 1 d .
H25A H 0.2190 0.1153 -0.2592 0.095 Uiso 1 1 calc R
H25B H 0.1578 0.0674 -0.3318 0.095 Uiso 1 1 calc R
C26 C 0.2369(4) -0.0633(8) -0.2687(3) 0.098(3) Uani 1 1 d .
H26A H 0.2817 -0.0521 -0.2827 0.117 Uiso 1 1 calc R
H26B H 0.2009 -0.1279 -0.2935 0.117 Uiso 1 1 calc R
H26C H 0.2621 -0.0801 -0.2208 0.117 Uiso 1 1 calc R
C27 C 0.1442(3) 0.0312(5) -0.1877(2) 0.0535(12) Uani 1 1 d .
H27A H 0.1910 0.0868 -0.1657 0.064 Uiso 1 1 calc R
H27B H 0.1673 -0.0474 -0.1736 0.064 Uiso 1 1 calc R
C28 C 0.0754(3) 0.0544(4) -0.1640(2) 0.0495(11) Uani 1 1 d .
H28A H 0.1002 0.0476 -0.1153 0.059 Uiso 1 1 calc R
H28B H 0.0298 -0.0021 -0.1843 0.059 Uiso 1 1 calc R
H28C H 0.0527 0.1323 -0.1773 0.059 Uiso 1 1 calc R
C29 C 0.0519(4) -0.0548(6) -0.2990(3) 0.0732(16) Uani 1 1 d .
H29A H 0.0040 -0.0522 -0.2873 0.088 Uiso 1 1 calc R
H29B H 0.0816 -0.1290 -0.2825 0.088 Uiso 1 1 calc R
C30 C 0.0160(4) -0.0523(7) -0.3765(3) 0.094(2) Uani 1 1 d .
H30A H -0.0224 -0.1177 -0.3956 0.112 Uiso 1 1 calc R
H30B H 0.0626 -0.0578 -0.3889 0.112 Uiso 1 1 calc R
H30C H -0.0147 0.0200 -0.3937 0.112 Uiso 1 1 calc R
O1 O 0.45204(18) -0.6184(2) 0.16002(12) 0.0381(6) Uani 1 1 d .
O2 O 0.1711(3) -0.7976(6) 0.2626(2) 0.1074(18) Uani 1 1 d .
O3 O 0.3134(2) -0.8265(4) 0.25061(15) 0.0624(9) Uani 1 1 d .
C31 C 0.4413(3) -0.4995(4) 0.1714(2) 0.0535(11) Uani 1 1 d .
C32 C 0.1545(5) -0.8756(8) 0.2960(6) 0.127(4) Uani 1 1 d .
C33 C 0.3055(3) -0.8266(5) 0.1830(2) 0.0616(13) Uani 1 1 d .

loop_
_atom_site_aniso_label
_atom_site_aniso_U_11
_atom_site_aniso_U_22
_atom_site_aniso_U_33
_atom_site_aniso_U_23
_atom_site_aniso_U_13
_atom_site_aniso_U_12
Fe 0.0248(2) 0.0130(2) 0.0224(2) -0.00034(15) 0.01451(17) 0.00025(15)
N1 0.0267(13) 0.0146(12) 0.0266(12) 0.0013(9) 0.0153(10) 0.0030(9)
N2 0.0241(12) 0.0136(11) 0.0216(11) 0.0004(9) 0.0130(9) 0.0002(9)
N3 0.0247(12) 0.0151(12) 0.0226(11) 0.0000(9) 0.0137(10) 0.0017(9)
N4 0.0344(14) 0.0141(12) 0.0316(13) -0.0011(10) 0.0230(11) -0.0006(10)
N5 0.0374(15) 0.0167(12) 0.0365(14) -0.0001(11) 0.0242(12) 0.0034(11)
N6 0.0459(17) 0.0136(13) 0.0471(17) 0.0024(11) 0.0325(14) 0.0042(11)
N7 0.0450(17) 0.0136(12) 0.0460(16) -0.0007(11) 0.0322(14) 0.0001(11)
N8 0.0438(16) 0.0168(12) 0.0415(15) 0.0012(11) 0.0318(13) 0.0000(11)
N9 0.0461(17) 0.0170(13) 0.0461(16) -0.0006(12) 0.0346(14) 0.0004(12)
N10 0.0363(14) 0.0148(12) 0.0369(14) 0.0013(10) 0.0265(12) 0.0016(10)
N11 0.0264(13) 0.0189(12) 0.0210(11) 0.0000(9) 0.0139(10) 0.0010(10)
N12 0.0320(14) 0.0158(12) 0.0251(12) -0.0005(9) 0.0174(10) -0.0009(10)
N13 0.0251(12) 0.0156(12) 0.0273(12) -0.0004(10) 0.0159(10) 0.0001(9)
N14 0.0260(13) 0.0217(13) 0.0252(12) -0.0025(10) 0.0143(10) -0.0009(10)
N15 0.0280(13) 0.0205(13) 0.0280(13) 0.0003(10) 0.0151(11) 0.0044(10)
N16 0.0309(14) 0.0270(14) 0.0277(13) -0.0009(11) 0.0148(11) 0.0032(11)
N17 0.0336(15) 0.0313(15) 0.0259(13) -0.0039(11) 0.0148(11) 0.0009(12)
N18 0.0297(14) 0.0374(16) 0.0258(13) -0.0068(12) 0.0160(11) -0.0025(12)
N19 0.0316(16) 0.063(2) 0.0310(15) -0.0137(15) 0.0165(12) -0.0056(15)
N20 0.0282(15) 0.056(2) 0.0285(14) -0.0141(14) 0.0136(12) -0.0047(14)
N21 0.066(2) 0.055(2) 0.0339(16) 0.0097(15) 0.0274(16) 0.0240(19)
C1 0.0277(15) 0.0168(14) 0.0259(14) 0.0005(11) 0.0164(12) 0.0004(11)
C2 0.0233(14) 0.0147(13) 0.0263(14) 0.0013(11) 0.0134(11) 0.0012(11)
C3 0.0347(17) 0.0163(14) 0.0387(17) 0.0025(12) 0.0237(14) -0.0012(12)
C4 0.0387(18) 0.0240(16) 0.0414(18) 0.0021(13) 0.0295(15) -0.0022(14)
C5 0.0320(16) 0.0206(15) 0.0367(16) -0.0009(13) 0.0232(14) 0.0011(12)
C6 0.0225(14) 0.0158(13) 0.0205(13) -0.0002(10) 0.0116(11) 0.0002(10)
C7 0.0233(14) 0.0167(14) 0.0209(13) -0.0004(10) 0.0114(11) 0.0008(11)
C8 0.0308(16) 0.0174(14) 0.0300(15) -0.0006(11) 0.0201(13) 0.0023(12)
C9 0.0409(18) 0.0175(15) 0.0409(18) -0.0012(13) 0.0286(15) 0.0033(13)
C10 0.0399(18) 0.0153(14) 0.0391(17) -0.0009(12) 0.0263(15) 0.0022(13)
C11 0.0285(15) 0.0132(13) 0.0276(14) 0.0004(11) 0.0171(12) 0.0000(11)
C12 0.0290(15) 0.0141(13) 0.0285(14) 0.0009(11) 0.0158(12) 0.0024(11)
C13 0.0315(16) 0.0204(14) 0.0240(14) -0.0012(11) 0.0151(12) 0.0013(12)
C14 0.0340(17) 0.0236(16) 0.0247(14) -0.0021(12) 0.0170(13) -0.0013(13)
C15 0.045(2) 0.045(2) 0.0276(16) -0.0047(15) 0.0219(15) -0.0039(17)
C16 0.047(2) 0.059(3) 0.0268(16) -0.0105(16) 0.0263(16) -0.0082(19)
C17 0.0407(19) 0.039(2) 0.0379(18) -0.0050(15) 0.0281(16) -0.0029(16)
C18 0.0341(16) 0.0184(14) 0.0302(15) -0.0018(12) 0.0220(13) -0.0026(12)
C19 0.0331(16) 0.0148(14) 0.0301(15) -0.0018(11) 0.0202(13) -0.0003(12)
C20 0.0355(18) 0.0271(17) 0.0405(18) -0.0051(14) 0.0266(15) -0.0002(14)
C21 0.0279(17) 0.0340(19) 0.0451(19) -0.0042(15) 0.0215(15) 0.0015(14)
C22 0.0273(16) 0.0315(18) 0.0349(17) -0.0038(14) 0.0140(13) 0.0000(14)
C23 0.0272(15) 0.0196(14) 0.0287(15) -0.0001(11) 0.0164(12) 0.0010(11)
C24 0.0277(15) 0.0251(16) 0.0268(15) -0.0016(12) 0.0143(12) 0.0004(12)
C25 0.104(5) 0.093(5) 0.064(3) -0.014(3) 0.059(3) -0.015(4)
C26 0.073(4) 0.152(7) 0.070(4) -0.008(4) 0.034(3) 0.049(4)
C27 0.066(3) 0.062(3) 0.036(2) 0.012(2) 0.025(2) 0.024(2)
C28 0.054(2) 0.061(3) 0.0343(19) 0.0127(19) 0.0201(18) 0.021(2)
C29 0.075(4) 0.095(5) 0.057(3) -0.005(3) 0.035(3) 0.003(3)
C30 0.102(5) 0.121(6) 0.056(3) -0.017(3) 0.034(3) 0.033(4)
O1 0.0491(15) 0.0370(15) 0.0341(13) 0.0044(11) 0.0239(11) 0.0020(12)
O2 0.080(3) 0.165(6) 0.074(3) 0.009(3) 0.031(2) 0.026(3)
O3 0.0560(19) 0.081(3) 0.0429(16) -0.0004(16) 0.0149(14) -0.0188(18)
C31 0.082(3) 0.033(2) 0.050(2) 0.0071(18) 0.033(2) 0.011(2)
C32 0.066(4) 0.109(6) 0.204(9) 0.084(7) 0.057(5) 0.009(4)
C33 0.059(3) 0.075(4) 0.036(2) -0.002(2) 0.007(2) -0.006(3)

loop_
_atom_type_symbol
_atom_type_description
_atom_type_scat_dispersion_real
_atom_type_scat_dispersion_imag
_atom_type_scat_source
C C 0.0033 0.0016 'International Tables Vol C Tables 4.2.6.8 and 6.1.1.4'
H H 0.0000 0.0000 'International Tables Vol C Tables 4.2.6.8 and 6.1.1.4'
N N 0.0061 0.0033 'International Tables Vol C Tables 4.2.6.8 and 6.1.1.4'
Fe Fe 0.3463 0.8444 'International Tables Vol C Tables 4.2.6.8 and 6.1.1.4'
O O 0.0106 0.0060 'International Tables Vol C Tables 4.2.6.8 and 6.1.1.4'

loop_
_geom_angle_atom_site_label_1
_geom_angle_atom_site_label_2
_geom_angle_atom_site_label_3
_geom_angle
N14 Fe N11 154.53(9)
N14 Fe N1 97.02(9)
N11 Fe N1 90.83(9)
N14 Fe N4 88.18(10)
N11 Fe N4 94.36(9)
N1 Fe N4 156.19(9)
N14 Fe N13 69.83(9)
N11 Fe N13 135.48(9)
N1 Fe N13 81.87(9)
N4 Fe N13 78.16(9)
N14 Fe N12 135.28(9)
N11 Fe N12 69.95(9)
N1 Fe N12 79.51(9)
N4 Fe N12 80.50(9)
N13 Fe N12 65.53(9)
N14 Fe N2 81.66(9)
N11 Fe N2 78.31(8)
N1 Fe N2 70.11(8)
N4 Fe N2 133.70(8)
N13 Fe N2 136.98(8)
N12 Fe N2 135.29(9)
N14 Fe N3 77.16(9)
N11 Fe N3 80.28(9)
N1 Fe N3 135.52(8)
N4 Fe N3 68.29(8)
N13 Fe N3 133.14(9)
N12 Fe N3 134.69(9)
N2 Fe N3 65.41(8)
N5 N1 C1 105.6(2)
N5 N1 Fe 136.43(19)
C1 N1 Fe 117.90(19)
C2 N2 C6 118.9(2)
C2 N2 Fe 117.75(19)
C6 N2 Fe 123.23(19)
C7 N3 C11 118.5(2)
C7 N3 Fe 121.85(19)
C11 N3 Fe 119.42(19)
C12 N4 N8 106.4(2)
C12 N4 Fe 118.91(19)
N8 N4 Fe 134.47(19)
N6 N5 N1 108.0(2)
N5 N6 N7 110.4(2)
C1 N7 N6 104.3(3)
N9 N8 N4 109.5(2)
N8 N9 N10 107.5(2)
C12 N10 N9 107.9(2)
C13 N11 N15 105.3(2)
C13 N11 Fe 119.1(2)
N15 N11 Fe 135.60(19)
C14 N12 C18 119.0(3)
C14 N12 Fe 118.0(2)
C18 N12 Fe 123.0(2)
C19 N13 C23 118.5(3)
C19 N13 Fe 123.2(2)
C23 N13 Fe 118.28(18)
C24 N14 N18 105.1(3)
C24 N14 Fe 119.0(2)
N18 N14 Fe 134.8(2)
N16 N15 N11 108.5(2)
N15 N16 N17 110.0(3)
C13 N17 N16 104.5(2)
N19 N18 N14 108.5(3)
N18 N19 N20 110.4(3)
C24 N20 N19 103.8(3)
C29 N21 C25 111.8(4)
C29 N21 C27 111.5(4)
C25 N21 C27 111.9(4)
N7 C1 N1 111.8(3)
N7 C1 C2 127.1(3)
N1 C1 C2 121.1(3)
N2 C2 C3 122.9(3)
N2 C2 C1 113.1(2)
C3 C2 C1 124.0(3)
C2 C3 C4 118.0(3)
C3 C4 C5 119.4(3)
C6 C5 C4 118.6(3)
N2 C6 C5 122.2(3)
N2 C6 C7 114.2(2)
C5 C6 C7 123.6(3)
N3 C7 C8 121.9(3)
N3 C7 C6 115.2(2)
C8 C7 C6 122.9(3)
C9 C8 C7 118.6(3)
C8 C9 C10 119.7(3)
C9 C10 C11 117.5(3)
N3 C11 C10 123.7(3)
N3 C11 C12 112.1(2)
C10 C11 C12 124.2(3)
N4 C12 N10 108.8(3)
N4 C12 C11 121.1(3)
N10 C12 C11 130.1(3)
N11 C13 N17 111.8(3)
N11 C13 C14 120.0(3)
N17 C13 C14 128.2(3)
N12 C14 C15 122.6(3)
N12 C14 C13 113.0(3)
C15 C14 C13 124.4(3)
C16 C15 C14 118.2(3)
C15 C16 C17 119.6(3)
C18 C17 C16 119.1(3)
N12 C18 C17 121.6(3)
N12 C18 C19 114.0(2)
C17 C18 C19 124.4(3)
N13 C19 C20 121.8(3)
N13 C19 C18 114.0(3)
C20 C19 C18 124.2(3)
C19 C20 C21 119.2(3)
C20 C21 C22 119.3(3)
C23 C22 C21 118.1(3)
N13 C23 C22 123.1(3)
N13 C23 C24 112.1(3)
C22 C23 C24 124.8(3)
N14 C24 N20 112.2(3)
N14 C24 C23 120.2(3)
N20 C24 C23 127.5(3)
N21 C25 C26 113.3(5)
N21 C27 C28 113.1(4)
N21 C29 C30 115.0(5)

loop_
_geom_bond_atom_site_label_1
_geom_bond_atom_site_label_2
_geom_bond_distance
Fe N14 2.240(3)
Fe N11 2.240(3)
Fe N1 2.261(3)
Fe N4 2.310(3)
Fe N13 2.379(2)
Fe N12 2.385(2)
Fe N2 2.391(2)
Fe N3 2.417(2)
N1 N5 1.339(3)
N1 C1 1.341(4)
N2 C2 1.339(4)
N2 C6 1.338(4)
N3 C7 1.333(4)
N3 C11 1.342(4)
N4 C12 1.325(4)
N4 N8 1.363(3)
N5 N6 1.328(4)
N6 N7 1.345(4)
N7 C1 1.327(4)
N8 N9 1.304(4)
N9 N10 1.349(3)
N10 C12 1.338(4)
N11 C13 1.340(4)
N11 N15 1.349(4)
N12 C14 1.338(4)
N12 C18 1.343(4)
N13 C19 1.343(4)
N13 C23 1.347(4)
N14 C24 1.336(4)
N14 N18 1.353(3)
N15 N16 1.320(4)
N16 N17 1.354(4)
N17 C13 1.330(4)
N18 N19 1.317(4)
N19 N20 1.357(4)
N20 C24 1.336(4)
N21 C29 1.464(7)
N21 C25 1.475(6)
N21 C27 1.499(5)
C1 C2 1.456(4)
C2 C3 1.389(4)
C3 C4 1.386(4)
C4 C5 1.397(5)
C5 C6 1.386(4)
C6 C7 1.481(4)
C7 C8 1.402(4)
C8 C9 1.394(4)
C9 C10 1.383(4)
C10 C11 1.390(4)
C11 C12 1.464(4)
C13 C14 1.461(4)
C14 C15 1.392(4)
C15 C16 1.377(5)
C16 C17 1.385(5)
C17 C18 1.389(4)
C18 C19 1.485(4)
C19 C20 1.384(4)
C20 C21 1.388(5)
C21 C22 1.384(5)
C22 C23 1.380(4)
C23 C24 1.459(4)
C25 C26 1.547(9)
C27 C28 1.518(6)
C29 C30 1.526(7)
O1 C31 1.400(5)
O2 C32 1.260(8)
O3 C33 1.424(6)
